data_4337577
loop_
_publ_author_name
'Bae, Hye Jin'
'Chung, Jin'
'Kim, Hyungjun'
'Park, Jihyun'
'Lee, Kang Mun'
'Koh, Tae-Wook'
'Lee, Yoon Sup'
'Yoo, Seunghyup'
'Do, Youngkyu'
'Lee, Min Hyung'

_publ_section_title
;
 Deep red phosphorescence of cyclometalated iridium complexes by
 o-carborane substitution.
;
_journal_issue 1
_journal_name_full 'Inorganic chemistry'
_journal_page_first 128
_journal_page_last 138
_journal_paper_doi 10.1021/ic401755m
_journal_volume 53
_journal_year 2014
_chemical_formula_moiety C43H59B20Ir1N2O2S2
_chemical_formula_sum 'C43 H59 B20 Ir N2 O2 S2'
_chemical_formula_weight 1108.44
_chemical_name_systematic
; 
 ? 
;
_space_group_IT_number 14
_symmetry_cell_setting monoclinic
_symmetry_space_group_name_Hall '-P 2ybc'
_symmetry_space_group_name_H-M 'P 1 21/c 1'
_atom_sites_solution_hydrogens geom
_atom_sites_solution_primary direct
_atom_sites_solution_secondary difmap
_audit_creation_method SHELXL-97
_cell_angle_alpha 90.00
_cell_angle_beta 100.299(4)
_cell_angle_gamma 90.00
_cell_formula_units_Z 4
_cell_length_a 20.133(2)
_cell_length_b 16.8868(17)
_cell_length_c 16.0759(16)
_cell_measurement_reflns_used 9160
_cell_measurement_temperature 296(2)
_cell_measurement_theta_max 24.77
_cell_measurement_theta_min 1.03
_cell_volume 5377.5(9)
_computing_cell_refinement 'Bruker APEX II'
_computing_data_collection 'Bruker APEX II'
_computing_data_reduction 'Bruker APEX II'
_computing_molecular_graphics ORTEP3
_computing_publication_material 'Bruker SHELXTL'
_computing_structure_refinement 'SHELXL-97 (Sheldrick, 1997)'
_computing_structure_solution 'SHELXS-97 (Sheldrick, 1990)'
_diffrn_ambient_temperature 296(2)
_diffrn_measured_fraction_theta_full 0.993
_diffrn_measured_fraction_theta_max 0.993
_diffrn_measurement_device_type 'CCD area detector'
_diffrn_measurement_method 'phi and omega scans'
_diffrn_radiation_monochromator graphite
_diffrn_radiation_source 'fine-focus sealed tube'
_diffrn_radiation_type MoK\a
_diffrn_radiation_wavelength 0.71073
_diffrn_reflns_av_R_equivalents 0.1345
_diffrn_reflns_av_sigmaI/netI 0.0818
_diffrn_reflns_limit_h_max 23
_diffrn_reflns_limit_h_min -23
_diffrn_reflns_limit_k_max 19
_diffrn_reflns_limit_k_min -19
_diffrn_reflns_limit_l_max 17
_diffrn_reflns_limit_l_min -18
_diffrn_reflns_number 69308
_diffrn_reflns_theta_full 24.77
_diffrn_reflns_theta_max 24.77
_diffrn_reflns_theta_min 1.03
_exptl_absorpt_coefficient_mu 2.598
_exptl_absorpt_correction_T_max 0.941
_exptl_absorpt_correction_T_min 0.930
_exptl_absorpt_correction_type multi-scan
_exptl_absorpt_process_details SADABS
_exptl_crystal_colour Red
_exptl_crystal_density_diffrn 1.369
_exptl_crystal_density_method 'not measured'
_exptl_crystal_description Cubic
_exptl_crystal_F_000 2224
_exptl_crystal_size_max 0.3
_exptl_crystal_size_mid 0.2
_exptl_crystal_size_min 0.15
_refine_diff_density_max 1.395
_refine_diff_density_min -0.779
_refine_diff_density_rms 0.166
_refine_ls_extinction_method none
_refine_ls_goodness_of_fit_ref 1.010
_refine_ls_hydrogen_treatment mixed
_refine_ls_matrix_type full
_refine_ls_number_parameters 635
_refine_ls_number_reflns 9160
_refine_ls_number_restraints 19
_refine_ls_restrained_S_all 1.009
_refine_ls_R_factor_all 0.0987
_refine_ls_R_factor_gt 0.0503
_refine_ls_shift/su_max 0.001
_refine_ls_shift/su_mean 0.000
_refine_ls_structure_factor_coef Fsqd
_refine_ls_weighting_details 'calc w=1/[\s^2^(Fo^2^)+(0.0881P)^2^+0.0000P] where P=(Fo^2^+2Fc^2^)/3'
_refine_ls_weighting_scheme calc
_refine_ls_wR_factor_gt 0.1237
_refine_ls_wR_factor_ref 0.1549
_reflns_number_gt 5931
_reflns_number_total 9160
_reflns_threshold_expression >2sigma(I)
_cod_data_source_file ic401755m_si_002.cif
_cod_data_source_block 5b
_cod_depositor_comments
;
The following automatic conversions were performed:

'_symmetry_cell_setting' value 'Monoclinic' changed to 'monoclinic'
according to
/usr/data/users/saulius/automatic-downloads/current/ACS/lib/dictionaries/cif_core.dic
dictionary named 'cif_core.dic' version 2.4.2 from 2011-04-26.

Automatic conversion script
Id: cif_fix_values 2281 2013-09-26 08:29:07Z andrius 
;
_cod_original_cell_volume 5377.4(9)
_cod_original_sg_symbol_H-M P2(1)/c
_cod_database_code 4337577

loop_
_symmetry_equiv_pos_as_xyz
'x, y, z'
'-x, y+1/2, -z+1/2'
'-x, -y, -z'
'x, -y-1/2, z-1/2'

loop_
_atom_site_label
_atom_site_type_symbol
_atom_site_fract_x
_atom_site_fract_y
_atom_site_fract_z
_atom_site_U_iso_or_equiv
_atom_site_adp_type
_atom_site_occupancy
_atom_site_symmetry_multiplicity
_atom_site_calc_flag
_atom_site_refinement_flags
Ir Ir 0.388208(15) 0.601166(19) 0.63211(2) 0.04211(14) Uani 1 1 d .
N1 N 0.2898(3) 0.6382(4) 0.6083(4) 0.0445(16) Uani 1 1 d .
N2 N 0.4875(3) 0.5684(4) 0.6548(4) 0.0405(15) Uani 1 1 d .
O2 O 0.4282(3) 0.7152(3) 0.6657(4) 0.0541(15) Uani 1 1 d .
O1 O 0.3863(3) 0.6286(4) 0.5022(4) 0.0504(14) Uani 1 1 d .
S1 S 0.22832(11) 0.41596(13) 0.55337(16) 0.0538(6) Uani 1 1 d .
S2 S 0.47994(11) 0.54779(14) 0.90146(14) 0.0531(6) Uani 1 1 d .
C1 C 0.0784(4) 0.6971(5) 0.5318(6) 0.053(2) Uani 1 1 d .
C2 C 0.1522(4) 0.6762(5) 0.5591(5) 0.045(2) Uani 1 1 d .
C3 C 0.2011(4) 0.7339(5) 0.5892(6) 0.057(2) Uani 1 1 d .
H3 H 0.1882 0.7864 0.5936 0.068 Uiso 1 1 calc R
C4 C 0.2675(4) 0.7132(5) 0.6118(6) 0.055(2) Uani 1 1 d .
H2A H 0.2987 0.7528 0.6305 0.066 Uiso 1 1 calc R
C5 C 0.2431(4) 0.5810(5) 0.5796(5) 0.043(2) Uani 1 1 d .
C6 C 0.1746(4) 0.5997(5) 0.5545(5) 0.048(2) Uani 1 1 d .
H5 H 0.1440 0.5599 0.5346 0.058 Uiso 1 1 calc R
C7 C 0.2728(4) 0.5034(5) 0.5791(5) 0.046(2) Uani 1 1 d .
C8 C 0.3415(4) 0.4960(5) 0.6014(5) 0.045(2) Uani 1 1 d .
C9 C 0.3609(4) 0.4151(5) 0.5972(5) 0.045(2) Uani 1 1 d .
C10 C 0.3047(4) 0.3635(5) 0.5690(5) 0.050(2) Uani 1 1 d .
C11 C 0.3115(5) 0.2844(6) 0.5555(6) 0.063(3) Uani 1 1 d .
H12 H 0.2740 0.2535 0.5345 0.076 Uiso 1 1 calc R
C12 C 0.3744(5) 0.2515(6) 0.5737(6) 0.069(3) Uani 1 1 d .
H11 H 0.3800 0.1974 0.5660 0.083 Uiso 1 1 calc R
C13 C 0.4295(5) 0.2981(6) 0.6034(7) 0.070(3) Uani 1 1 d .
H10 H 0.4719 0.2746 0.6160 0.084 Uiso 1 1 calc R
C14 C 0.4241(5) 0.3778(6) 0.6149(6) 0.057(2) Uani 1 1 d .
H9 H 0.4625 0.4075 0.6346 0.068 Uiso 1 1 calc R
C15 C 0.0247(5) 0.6805(6) 0.5995(6) 0.061(2) Uani 1 1 d .
C16 C 0.0531(5) 0.6482(7) 0.6874(7) 0.078(3) Uani 1 1 d .
H16A H 0.1008 0.6610 0.7001 0.093 Uiso 1 1 calc R
H16B H 0.0315 0.6764 0.7279 0.093 Uiso 1 1 calc R
C17 C 0.0457(7) 0.5620(8) 0.7018(8) 0.106(4) Uani 1 1 d .
H17A H 0.0704 0.5334 0.6647 0.127 Uiso 1 1 calc R
H17B H -0.0016 0.5481 0.6857 0.127 Uiso 1 1 calc R
C18 C 0.0707(7) 0.5340(10) 0.7934(10) 0.129(6) Uani 1 1 d .
H18A H 0.1141 0.5587 0.8134 0.154 Uiso 1 1 calc R
H18B H 0.0396 0.5541 0.8280 0.154 Uiso 1 1 calc R
C19 C 0.0779(11) 0.4528(12) 0.8079(12) 0.177(8) Uani 1 1 d .
H19A H 0.0380 0.4260 0.7800 0.266 Uiso 1 1 calc R
H19B H 0.0843 0.4427 0.8675 0.266 Uiso 1 1 calc R
H19C H 0.1163 0.4338 0.7860 0.266 Uiso 1 1 calc R
C20 C 0.7014(4) 0.5257(5) 0.7304(5) 0.047(2) Uani 1 1 d .
C21 C 0.6272(4) 0.5408(5) 0.7049(5) 0.046(2) Uani 1 1 d .
C22 C 0.5973(4) 0.5507(5) 0.6196(5) 0.051(2) Uani 1 1 d .
H22 H 0.6237 0.5484 0.5778 0.061 Uiso 1 1 calc R
C23 C 0.5292(4) 0.5638(5) 0.5981(5) 0.047(2) Uani 1 1 d .
H21 H 0.5107 0.5698 0.5412 0.056 Uiso 1 1 calc R
C24 C 0.5152(4) 0.5570(5) 0.7385(5) 0.0413(19) Uani 1 1 d .
C25 C 0.5842(4) 0.5436(5) 0.7634(5) 0.048(2) Uani 1 1 d .
H24 H 0.6019 0.5363 0.8204 0.058 Uiso 1 1 calc R
C26 C 0.4655(4) 0.5607(5) 0.7920(5) 0.044(2) Uani 1 1 d .
C27 C 0.3987(4) 0.5789(5) 0.7546(6) 0.045(2) Uani 1 1 d .
C28 C 0.3572(4) 0.5807(5) 0.8210(5) 0.047(2) Uani 1 1 d .
C29 C 0.3938(4) 0.5625(5) 0.9022(5) 0.048(2) Uani 1 1 d .
C30 C 0.3624(5) 0.5634(6) 0.9720(6) 0.065(3) Uani 1 1 d .
H31 H 0.3867 0.5509 1.0251 0.078 Uiso 1 1 calc R
C31 C 0.2964(5) 0.5826(8) 0.9627(7) 0.087(4) Uani 1 1 d .
H30 H 0.2758 0.5845 1.0101 0.104 Uiso 1 1 calc R
C32 C 0.2595(5) 0.5992(7) 0.8851(8) 0.083(3) Uani 1 1 d .
H29 H 0.2140 0.6118 0.8805 0.099 Uiso 1 1 calc R
C33 C 0.2883(5) 0.5979(6) 0.8124(7) 0.072(3) Uani 1 1 d .
H28 H 0.2624 0.6082 0.7595 0.086 Uiso 1 1 calc R
C34 C 0.7561(4) 0.6019(6) 0.7614(6) 0.061(2) Uani 1 1 d .
C35 C 0.7255(6) 0.6845(6) 0.7642(8) 0.091(4) Uani 1 1 d .
H35A H 0.6776 0.6783 0.7640 0.109 Uiso 1 1 calc R
H35B H 0.7451 0.7087 0.8177 0.109 Uiso 1 1 calc R
C36 C 0.7331(9) 0.7376(11) 0.6997(12) 0.160(7) Uani 1 1 d U
H36A H 0.7078 0.7173 0.6470 0.192 Uiso 1 1 calc R
H36B H 0.7803 0.7383 0.6944 0.192 Uiso 1 1 calc R
C37 C 0.7106(9) 0.8239(10) 0.7099(11) 0.143(6) Uani 1 1 d DU
H37A H 0.6673 0.8241 0.7284 0.171 Uiso 1 1 calc R
H37B H 0.7431 0.8501 0.7529 0.171 Uiso 1 1 calc R
C38 C 0.7049(13) 0.8673(15) 0.6300(14) 0.241(11) Uani 1 1 d DU
H38A H 0.7393 0.8495 0.6000 0.361 Uiso 1 1 calc R
H38B H 0.7104 0.9229 0.6415 0.361 Uiso 1 1 calc R
H38C H 0.6613 0.8579 0.5962 0.361 Uiso 1 1 calc R
C39 C 0.3897(5) 0.7065(6) 0.3825(6) 0.071(3) Uani 1 1 d .
H43A H 0.3956 0.6573 0.3548 0.106 Uiso 1 1 calc R
H43B H 0.4197 0.7455 0.3665 0.106 Uiso 1 1 calc R
H43C H 0.3439 0.7241 0.3661 0.106 Uiso 1 1 calc R
C40 C 0.4052(4) 0.6946(6) 0.4775(6) 0.053(2) Uani 1 1 d .
C41 C 0.4396(5) 0.7557(6) 0.5287(6) 0.068(3) Uani 1 1 d .
H41 H 0.4576 0.7962 0.5004 0.081 Uiso 1 1 calc R
C42 C 0.4492(5) 0.7617(6) 0.6152(7) 0.062(3) Uani 1 1 d .
C43 C 0.4861(6) 0.8344(6) 0.6554(8) 0.098(4) Uani 1 1 d .
H39A H 0.4544 0.8701 0.6734 0.148 Uiso 1 1 calc R
H39B H 0.5084 0.8604 0.6149 0.148 Uiso 1 1 calc R
H39C H 0.5190 0.8186 0.7034 0.148 Uiso 1 1 calc R
B1 B -0.0368(6) 0.7512(8) 0.5857(10) 0.084(4) Uani 1 1 d .
H1 H -0.0620 0.7731 0.6365 0.101 Uiso 1 1 calc R
B2 B 0.0481(6) 0.7757(7) 0.5828(8) 0.067(3) Uani 1 1 d .
H2B H 0.0793 0.8120 0.6317 0.081 Uiso 1 1 calc R
B3 B -0.0187(6) 0.8151(8) 0.5081(10) 0.086(4) Uani 1 1 d .
H3A H -0.0317 0.8784 0.5076 0.103 Uiso 1 1 calc R
B4 B -0.0811(6) 0.7398(8) 0.4823(10) 0.085(4) Uani 1 1 d .
H4 H -0.1351 0.7536 0.4637 0.102 Uiso 1 1 calc R
B5 B -0.0530(6) 0.6563(7) 0.5455(9) 0.071(3) Uani 1 1 d .
H5A H -0.0877 0.6160 0.5703 0.085 Uiso 1 1 calc R
B6 B 0.0562(6) 0.7808(7) 0.4752(9) 0.073(4) Uani 1 1 d .
H6 H 0.0923 0.8213 0.4532 0.088 Uiso 1 1 calc R
B7 B -0.0241(6) 0.7592(9) 0.4148(9) 0.081(4) Uani 1 1 d .
H7 H -0.0409 0.7864 0.3525 0.098 Uiso 1 1 calc R
B8 B -0.0455(6) 0.6608(8) 0.4367(9) 0.079(4) Uani 1 1 d .
H8 H -0.0762 0.6229 0.3890 0.094 Uiso 1 1 calc R
B9 B 0.0216(5) 0.6216(7) 0.5112(8) 0.060(3) Uani 1 1 d .
H9A H 0.0355 0.5585 0.5132 0.072 Uiso 1 1 calc R
B10 B 0.0394(6) 0.6855(8) 0.4312(8) 0.071(3) Uani 1 1 d .
H10A H 0.0645 0.6639 0.3802 0.086 Uiso 1 1 calc R
B11 B 0.8206(6) 0.5697(8) 0.8380(8) 0.070(3) Uani 1 1 d .
H11A H 0.8463 0.6068 0.8901 0.084 Uiso 1 1 calc R
B12 B 0.7376(5) 0.5356(7) 0.8360(6) 0.056(3) Uani 1 1 d .
H12A H 0.7091 0.5518 0.8858 0.067 Uiso 1 1 calc R
B13 B 0.8054(5) 0.4664(8) 0.8516(7) 0.066(3) Uani 1 1 d .
H13 H 0.8219 0.4358 0.9122 0.079 Uiso 1 1 calc R
B14 B 0.8647(5) 0.4975(8) 0.7866(8) 0.075(4) Uani 1 1 d .
H14 H 0.9194 0.4879 0.8053 0.090 Uiso 1 1 calc R
B15 B 0.8312(6) 0.5841(8) 0.7308(8) 0.073(4) Uani 1 1 d .
H15 H 0.8640 0.6309 0.7129 0.087 Uiso 1 1 calc R
B16 B 0.7285(5) 0.4424(7) 0.7860(7) 0.061(3) Uani 1 1 d .
H16 H 0.6944 0.3974 0.8045 0.073 Uiso 1 1 calc R
B17 B 0.8069(6) 0.4182(8) 0.7530(9) 0.072(3) Uani 1 1 d .
H17 H 0.8241 0.3567 0.7495 0.086 Uiso 1 1 calc R
B18 B 0.8230(5) 0.4899(7) 0.6807(8) 0.066(3) Uani 1 1 d .
H18 H 0.8510 0.4748 0.6301 0.080 Uiso 1 1 calc R
B19 B 0.7551(5) 0.5588(7) 0.6649(7) 0.055(3) Uani 1 1 d .
H19 H 0.7377 0.5897 0.6047 0.066 Uiso 1 1 calc R
B20 B 0.7406(5) 0.4558(7) 0.6788(7) 0.055(3) Uani 1 1 d .
H20 H 0.7142 0.4189 0.6269 0.065 Uiso 1 1 calc R

loop_
_atom_site_aniso_label
_atom_site_aniso_U_11
_atom_site_aniso_U_22
_atom_site_aniso_U_33
_atom_site_aniso_U_23
_atom_site_aniso_U_13
_atom_site_aniso_U_12
Ir 0.03867(19) 0.0462(2) 0.0401(2) 0.00345(17) 0.00316(13) -0.00142(15)
N1 0.042(4) 0.048(4) 0.042(4) -0.001(3) 0.004(3) -0.007(3)
N2 0.041(4) 0.044(4) 0.034(4) 0.001(3) 0.002(3) -0.005(3)
O2 0.057(4) 0.046(4) 0.055(4) 0.003(3) -0.001(3) -0.008(3)
O1 0.044(3) 0.053(4) 0.051(4) 0.007(3) 0.001(3) -0.007(3)
S1 0.0488(12) 0.0480(14) 0.0640(16) -0.0009(11) 0.0088(11) -0.0039(10)
S2 0.0507(12) 0.0708(16) 0.0381(13) 0.0040(11) 0.0083(10) 0.0097(11)
C1 0.046(5) 0.049(5) 0.063(6) 0.003(5) 0.009(4) -0.002(4)
C2 0.045(4) 0.042(5) 0.050(5) 0.005(4) 0.012(4) 0.001(4)
C3 0.050(5) 0.045(5) 0.073(7) -0.002(5) 0.005(5) 0.005(4)
C4 0.054(5) 0.047(6) 0.062(6) -0.003(5) 0.002(4) -0.005(4)
C5 0.043(5) 0.048(5) 0.039(5) 0.001(4) 0.005(4) 0.002(4)
C6 0.048(5) 0.050(5) 0.044(5) -0.002(4) 0.003(4) -0.005(4)
C7 0.054(5) 0.039(5) 0.043(5) 0.006(4) 0.007(4) 0.005(4)
C8 0.045(5) 0.059(6) 0.031(5) 0.000(4) 0.007(3) -0.008(4)
C9 0.053(5) 0.047(5) 0.036(5) 0.001(4) 0.009(4) 0.009(4)
C10 0.057(5) 0.052(5) 0.042(5) 0.007(4) 0.010(4) 0.007(4)
C11 0.071(6) 0.056(6) 0.065(7) -0.002(5) 0.019(5) -0.002(5)
C12 0.088(8) 0.046(6) 0.077(8) 0.002(5) 0.029(6) 0.010(6)
C13 0.059(6) 0.062(7) 0.092(8) 0.000(6) 0.022(5) 0.013(5)
C14 0.052(5) 0.063(7) 0.057(6) -0.001(5) 0.012(4) 0.004(4)
C15 0.060(6) 0.062(6) 0.064(7) -0.010(5) 0.019(5) -0.009(5)
C16 0.067(7) 0.099(9) 0.067(8) 0.008(7) 0.011(5) -0.006(6)
C17 0.103(10) 0.119(11) 0.088(10) 0.028(9) -0.004(7) 0.014(8)
C18 0.100(10) 0.150(15) 0.128(13) 0.045(11) -0.001(9) -0.017(10)
C19 0.23(2) 0.142(17) 0.154(18) 0.049(14) 0.021(15) 0.037(16)
C20 0.036(4) 0.067(6) 0.039(5) -0.002(4) 0.009(4) -0.006(4)
C21 0.047(5) 0.057(6) 0.032(5) 0.004(4) 0.001(4) 0.007(4)
C22 0.051(5) 0.063(6) 0.043(5) 0.005(4) 0.016(4) 0.004(4)
C23 0.040(4) 0.073(6) 0.027(5) 0.004(4) 0.004(4) -0.003(4)
C24 0.043(4) 0.047(5) 0.035(5) 0.002(4) 0.010(4) -0.002(4)
C25 0.049(5) 0.055(6) 0.038(5) 0.001(4) 0.002(4) 0.001(4)
C26 0.050(5) 0.042(5) 0.044(5) 0.001(4) 0.015(4) -0.004(4)
C27 0.033(4) 0.041(5) 0.064(6) -0.005(4) 0.014(4) 0.001(3)
C28 0.050(5) 0.050(5) 0.041(5) 0.003(4) 0.007(4) 0.001(4)
C29 0.045(5) 0.053(5) 0.047(5) -0.003(4) 0.012(4) -0.003(4)
C30 0.069(6) 0.094(8) 0.035(5) 0.004(5) 0.019(5) 0.010(5)
C31 0.055(6) 0.148(11) 0.062(7) 0.001(7) 0.023(5) 0.005(6)
C32 0.051(6) 0.122(10) 0.083(8) 0.000(7) 0.029(6) 0.003(6)
C33 0.052(5) 0.099(8) 0.064(7) 0.000(6) 0.011(5) 0.002(5)
C34 0.051(5) 0.065(6) 0.068(7) -0.011(5) 0.018(5) 0.001(5)
C35 0.118(9) 0.057(7) 0.110(10) -0.009(7) 0.054(8) -0.001(6)
C36 0.161(7) 0.160(7) 0.160(7) 0.0001(10) 0.0290(16) 0.0005(10)
C37 0.143(6) 0.142(6) 0.143(6) -0.0001(10) 0.0256(14) 0.0003(10)
C38 0.241(11) 0.240(11) 0.241(11) 0.0000(10) 0.043(2) 0.0001(10)
C39 0.079(7) 0.071(7) 0.059(7) 0.021(5) 0.002(5) -0.006(5)
C40 0.052(5) 0.057(6) 0.048(6) 0.006(5) 0.002(4) 0.008(4)
C41 0.092(8) 0.051(6) 0.062(7) 0.015(5) 0.020(6) -0.020(5)
C42 0.058(6) 0.054(6) 0.070(7) 0.007(5) 0.000(5) -0.003(5)
C43 0.120(10) 0.070(8) 0.095(9) -0.001(7) -0.010(7) -0.036(7)
B1 0.059(7) 0.082(9) 0.117(12) -0.028(9) 0.033(7) -0.002(7)
B2 0.056(6) 0.056(7) 0.089(9) -0.008(6) 0.009(6) 0.007(5)
B3 0.079(9) 0.050(7) 0.126(13) 0.022(8) 0.013(8) 0.005(6)
B4 0.051(7) 0.085(9) 0.117(12) -0.003(9) 0.010(7) 0.015(6)
B5 0.058(7) 0.064(8) 0.093(10) -0.001(7) 0.019(6) -0.005(6)
B6 0.062(7) 0.057(8) 0.099(10) 0.024(7) 0.006(7) 0.010(6)
B7 0.062(7) 0.105(11) 0.073(9) 0.026(8) 0.002(6) 0.011(7)
B8 0.048(6) 0.091(10) 0.090(10) -0.003(8) -0.006(6) 0.001(6)
B9 0.052(6) 0.057(7) 0.069(8) -0.013(6) 0.009(5) -0.005(5)
B10 0.053(6) 0.094(10) 0.067(8) 0.001(7) 0.009(6) 0.004(6)
B11 0.051(6) 0.103(10) 0.055(7) -0.016(7) 0.005(5) -0.015(6)
B12 0.050(6) 0.084(8) 0.035(6) -0.005(5) 0.008(5) -0.011(5)
B13 0.048(6) 0.097(9) 0.054(7) 0.025(6) 0.008(5) 0.009(6)
B14 0.043(6) 0.114(11) 0.070(8) 0.006(8) 0.015(6) 0.007(6)
B15 0.056(7) 0.089(10) 0.079(9) 0.003(7) 0.027(6) -0.007(6)
B16 0.052(6) 0.073(8) 0.057(7) 0.017(6) 0.009(5) -0.001(6)
B17 0.060(7) 0.073(8) 0.081(9) 0.016(7) 0.011(6) 0.020(6)
B18 0.055(6) 0.080(8) 0.070(8) 0.012(7) 0.030(6) 0.010(6)
B19 0.051(6) 0.070(7) 0.050(7) 0.007(6) 0.023(5) 0.004(5)
B20 0.060(6) 0.064(7) 0.041(6) -0.004(5) 0.011(5) 0.012(5)

loop_
_atom_type_symbol
_atom_type_description
_atom_type_scat_dispersion_real
_atom_type_scat_dispersion_imag
_atom_type_scat_source
C C 0.0033 0.0016 'International Tables Vol C Tables 4.2.6.8 and 6.1.1.4'
H H 0.0000 0.0000 'International Tables Vol C Tables 4.2.6.8 and 6.1.1.4'
B B 0.0013 0.0007 'International Tables Vol C Tables 4.2.6.8 and 6.1.1.4'
N N 0.0061 0.0033 'International Tables Vol C Tables 4.2.6.8 and 6.1.1.4'
Ir Ir -1.4442 7.9887 'International Tables Vol C Tables 4.2.6.8 and 6.1.1.4'
S S 0.1246 0.1234 'International Tables Vol C Tables 4.2.6.8 and 6.1.1.4'
O O 0.0106 0.0060 'International Tables Vol C Tables 4.2.6.8 and 6.1.1.4'

loop_
_geom_angle_atom_site_label_1
_geom_angle_atom_site_label_2
_geom_angle_atom_site_label_3
_geom_angle
C27 Ir C8 92.2(3)
C27 Ir N2 81.0(3)
C8 Ir N2 101.7(3)
C27 Ir N1 99.9(3)
C8 Ir N1 80.3(3)
N2 Ir N1 177.8(2)
C27 Ir O2 87.2(3)
C8 Ir O2 174.7(3)
N2 Ir O2 83.4(2)
N1 Ir O2 94.6(2)
C27 Ir O1 174.8(2)
C8 Ir O1 91.5(3)
N2 Ir O1 94.6(2)
N1 Ir O1 84.4(2)
O2 Ir O1 89.5(2)
C4 N1 C5 117.5(7)
C4 N1 Ir 126.7(5)
C5 N1 Ir 115.5(5)
C23 N2 C24 117.5(6)
C23 N2 Ir 127.1(5)
C24 N2 Ir 115.2(5)
C42 O2 Ir 124.0(6)
C40 O1 Ir 123.0(6)
C7 S1 C10 89.7(4)
C26 S2 C29 90.1(4)
C2 C1 B10 121.2(7)
C2 C1 C15 118.9(7)
B10 C1 C15 111.0(7)
C2 C1 B6 120.1(7)
B10 C1 B6 63.1(7)
C15 C1 B6 110.2(7)
C2 C1 B9 118.2(7)
B10 C1 B9 62.8(7)
C15 C1 B9 61.1(6)
B6 C1 B9 114.5(7)
C2 C1 B2 116.9(7)
B10 C1 B2 113.8(8)
C15 C1 B2 60.0(6)
B6 C1 B2 62.2(7)
B9 C1 B2 112.6(7)
C6 C2 C3 116.8(7)
C6 C2 C1 121.2(7)
C3 C2 C1 121.9(7)
C4 C3 C2 120.4(8)
N1 C4 C3 123.1(8)
N1 C5 C6 121.2(7)
N1 C5 C7 112.5(7)
C6 C5 C7 126.3(7)
C2 C6 C5 120.9(8)
C8 C7 C5 118.8(7)
C8 C7 S1 116.0(6)
C5 C7 S1 125.2(6)
C7 C8 C9 110.3(7)
C7 C8 Ir 112.7(6)
C9 C8 Ir 137.0(6)
C14 C9 C8 131.9(8)
C14 C9 C10 115.2(8)
C8 C9 C10 112.9(7)
C11 C10 C9 123.3(8)
C11 C10 S1 125.6(7)
C9 C10 S1 111.1(6)
C10 C11 C12 118.7(9)
C11 C12 C13 120.1(9)
C14 C13 C12 122.1(9)
C13 C14 C9 120.5(9)
C16 C15 C1 118.6(8)
C16 C15 B5 123.1(8)
C1 C15 B5 110.4(8)
C16 C15 B1 120.8(9)
C1 C15 B1 109.5(8)
B5 C15 B1 61.4(7)
C16 C15 B2 114.3(8)
C1 C15 B2 61.1(6)
B5 C15 B2 113.6(8)
B1 C15 B2 62.3(6)
C16 C15 B9 120.6(8)
C1 C15 B9 59.9(6)
B5 C15 B9 63.0(6)
B1 C15 B9 112.2(8)
B2 C15 B9 112.6(8)
C17 C16 C15 117.5(10)
C16 C17 C18 115.1(12)
C19 C18 C17 117.8(16)
C21 C20 B16 119.6(7)
C21 C20 C34 120.7(7)
B16 C20 C34 109.8(7)
C21 C20 B20 120.5(7)
B16 C20 B20 63.4(6)
C34 C20 B20 109.4(6)
C21 C20 B19 118.7(7)
B16 C20 B19 114.2(7)
C34 C20 B19 59.6(6)
B20 C20 B19 62.5(6)
C21 C20 B12 118.3(7)
B16 C20 B12 61.7(6)
C34 C20 B12 60.3(6)
B20 C20 B12 113.0(7)
B19 C20 B12 111.5(7)
C25 C21 C22 116.6(7)
C25 C21 C20 122.2(7)
C22 C21 C20 121.2(7)
C23 C22 C21 119.9(8)
N2 C23 C22 123.7(7)
N2 C24 C25 120.9(7)
N2 C24 C26 112.1(7)
C25 C24 C26 127.0(7)
C21 C25 C24 121.4(8)
C27 C26 C24 118.0(7)
C27 C26 S2 115.7(6)
C24 C26 S2 126.2(6)
C26 C27 C28 108.5(8)
C26 C27 Ir 113.0(6)
C28 C27 Ir 138.3(6)
C33 C28 C29 118.7(8)
C33 C28 C27 127.9(8)
C29 C28 C27 113.4(7)
C30 C29 C28 120.6(8)
C30 C29 S2 127.1(7)
C28 C29 S2 112.1(6)
C31 C30 C29 119.8(9)
C30 C31 C32 121.0(10)
C31 C32 C33 121.6(10)
C32 C33 C28 118.2(10)
C35 C34 B15 123.6(9)
C35 C34 C20 117.0(8)
B15 C34 C20 110.1(7)
C35 C34 B11 121.8(9)
B15 C34 B11 63.4(7)
C20 C34 B11 109.7(8)
C35 C34 B19 118.4(9)
B15 C34 B19 61.9(6)
C20 C34 B19 60.8(5)
B11 C34 B19 113.7(7)
C35 C34 B12 115.6(8)
B15 C34 B12 113.6(8)
C20 C34 B12 60.5(5)
B11 C34 B12 61.7(6)
B19 C34 B12 112.6(7)
C36 C35 C34 117.7(11)
C35 C36 C37 116.9(15)
C38 C37 C36 110.9(18)
O1 C40 C41 126.9(8)
O1 C40 C39 114.4(8)
C41 C40 C39 118.7(9)
C42 C41 C40 127.4(9)
O2 C42 C41 127.3(9)
O2 C42 C43 115.2(9)
C41 C42 C43 117.4(9)
C15 B1 B5 59.1(6)
C15 B1 B3 106.7(8)
B5 B1 B3 110.8(10)
C15 B1 B4 106.3(9)
B5 B1 B4 61.0(8)
B3 B1 B4 61.5(9)
C15 B1 B2 59.0(6)
B5 B1 B2 109.0(8)
B3 B1 B2 60.5(7)
B4 B1 B2 109.4(10)
C15 B2 C1 58.8(5)
C15 B2 B3 105.2(8)
C1 B2 B3 104.9(9)
C15 B2 B1 58.7(7)
C1 B2 B1 104.9(8)
B3 B2 B1 58.9(7)
C15 B2 B6 105.9(8)
C1 B2 B6 58.0(6)
B3 B2 B6 60.5(7)
B1 B2 B6 107.2(9)
B1 B3 B7 106.9(9)
B1 B3 B2 60.6(7)
B7 B3 B2 107.6(9)
B1 B3 B6 108.0(9)
B7 B3 B6 59.9(7)
B2 B3 B6 59.8(7)
B1 B3 B4 59.7(8)
B7 B3 B4 59.0(8)
B2 B3 B4 108.0(9)
B6 B3 B4 107.3(9)
B8 B4 B7 61.1(8)
B8 B4 B1 107.8(9)
B7 B4 B1 106.9(9)
B8 B4 B5 61.1(7)
B7 B4 B5 109.2(9)
B1 B4 B5 59.1(8)
B8 B4 B3 108.7(9)
B7 B4 B3 59.8(8)
B1 B4 B3 58.9(8)
B5 B4 B3 107.1(9)
C15 B5 B1 59.5(7)
C15 B5 B4 105.8(8)
B1 B5 B4 59.9(8)
C15 B5 B8 105.0(8)
B1 B5 B8 106.4(10)
B4 B5 B8 58.5(8)
C15 B5 B9 59.3(6)
B1 B5 B9 107.8(8)
B4 B5 B9 106.5(9)
B8 B5 B9 59.3(7)
C1 B6 B10 57.9(6)
C1 B6 B7 104.5(8)
B10 B6 B7 60.1(7)
C1 B6 B2 59.8(6)
B10 B6 B2 107.6(8)
B7 B6 B2 107.0(9)
C1 B6 B3 105.5(8)
B10 B6 B3 107.7(9)
B7 B6 B3 59.4(7)
B2 B6 B3 59.6(7)
B4 B7 B3 61.2(8)
B4 B7 B8 59.3(7)
B3 B7 B8 108.4(9)
B4 B7 B6 109.6(10)
B3 B7 B6 60.7(8)
B8 B7 B6 108.5(9)
B4 B7 B10 108.3(9)
B3 B7 B10 108.5(9)
B8 B7 B10 60.3(7)
B6 B7 B10 59.9(7)
B4 B8 B9 109.0(10)
B4 B8 B7 59.7(8)
B9 B8 B7 107.6(8)
B4 B8 B10 108.3(9)
B9 B8 B10 59.7(6)
B7 B8 B10 59.9(7)
B4 B8 B5 60.4(8)
B9 B8 B5 60.5(7)
B7 B8 B5 107.5(10)
B10 B8 B5 108.0(8)
C1 B9 C15 59.0(5)
C1 B9 B10 57.8(6)
C15 B9 B10 105.4(8)
C1 B9 B8 104.9(8)
C15 B9 B8 104.6(8)
B10 B9 B8 60.5(7)
C1 B9 B5 105.4(8)
C15 B9 B5 57.7(6)
B10 B9 B5 108.4(8)
B8 B9 B5 60.2(7)
C1 B10 B9 59.4(6)
C1 B10 B6 59.0(6)
B9 B10 B6 108.4(9)
C1 B10 B7 105.2(9)
B9 B10 B7 107.6(8)
B6 B10 B7 60.0(7)
C1 B10 B8 105.6(8)
B9 B10 B8 59.8(7)
B6 B10 B8 108.1(9)
B7 B10 B8 59.8(7)
C34 B11 B12 59.7(6)
C34 B11 B15 58.0(6)
B12 B11 B15 107.7(8)
C34 B11 B13 105.9(8)
B12 B11 B13 60.1(6)
B15 B11 B13 107.6(9)
C34 B11 B14 105.1(8)
B12 B11 B14 108.4(9)
B15 B11 B14 59.7(7)
B13 B11 B14 60.3(7)
C34 B12 C20 59.2(5)
C34 B12 B16 106.3(7)
C20 B12 B16 58.4(6)
C34 B12 B11 58.6(6)
C20 B12 B11 106.3(7)
B16 B12 B11 108.7(8)
C34 B12 B13 105.5(7)
C20 B12 B13 104.6(7)
B16 B12 B13 59.5(6)
B11 B12 B13 60.7(7)
B16 B13 B12 59.7(6)
B16 B13 B17 61.0(7)
B12 B13 B17 107.9(8)
B16 B13 B11 107.6(8)
B12 B13 B11 59.1(6)
B17 B13 B11 107.7(8)
B16 B13 B14 108.9(8)
B12 B13 B14 107.4(8)
B17 B13 B14 60.0(7)
B11 B13 B14 60.0(7)
B18 B14 B15 60.2(7)
B18 B14 B17 58.9(7)
B15 B14 B17 107.1(8)
B18 B14 B11 107.7(8)
B15 B14 B11 60.0(7)
B17 B14 B11 107.3(8)
B18 B14 B13 106.7(8)
B15 B14 B13 107.5(8)
B17 B14 B13 59.6(7)
B11 B14 B13 59.8(7)
C34 B15 B19 59.4(6)
C34 B15 B18 105.9(8)
B19 B15 B18 60.5(7)
C34 B15 B14 106.0(8)
B19 B15 B14 108.4(9)
B18 B15 B14 59.3(7)
C34 B15 B11 58.6(6)
B19 B15 B11 107.8(8)
B18 B15 B11 107.2(9)
B14 B15 B11 60.3(7)
C20 B16 B13 106.8(8)
C20 B16 B12 59.9(6)
B13 B16 B12 60.8(7)
C20 B16 B20 58.5(5)
B13 B16 B20 106.9(8)
B12 B16 B20 107.7(8)
C20 B16 B17 104.3(7)
B13 B16 B17 60.3(7)
B12 B16 B17 108.2(8)
B20 B16 B17 58.0(6)
B20 B17 B18 60.3(6)
B20 B17 B13 108.0(8)
B18 B17 B13 108.0(9)
B20 B17 B14 108.2(9)
B18 B17 B14 59.7(7)
B13 B17 B14 60.4(7)
B20 B17 B16 60.9(6)
B18 B17 B16 108.4(8)
B13 B17 B16 58.7(6)
B14 B17 B16 107.4(9)
B17 B18 B20 59.7(6)
B17 B18 B14 61.4(7)
B20 B18 B14 109.1(8)
B17 B18 B15 109.4(9)
B20 B18 B15 108.3(8)
B14 B18 B15 60.5(8)
B17 B18 B19 108.6(7)
B20 B18 B19 60.8(6)
B14 B18 B19 108.2(8)
B15 B18 B19 59.0(7)
C34 B19 C20 59.5(5)
C34 B19 B15 58.7(6)
C20 B19 B15 106.5(8)
C34 B19 B18 105.3(8)
C20 B19 B18 104.4(7)
B15 B19 B18 60.5(7)
C34 B19 B20 106.0(7)
C20 B19 B20 58.3(5)
B15 B19 B20 107.9(8)
B18 B19 B20 58.9(6)
C20 B20 B17 106.4(8)
C20 B20 B18 106.3(8)
B17 B20 B18 60.0(7)
C20 B20 B19 59.2(5)
B17 B20 B19 108.5(8)
B18 B20 B19 60.4(6)
C20 B20 B16 58.1(6)
B17 B20 B16 61.1(6)
B18 B20 B16 108.3(8)
B19 B20 B16 107.2(8)

loop_
_geom_bond_atom_site_label_1
_geom_bond_atom_site_label_2
_geom_bond_distance
Ir C27 1.978(9)
Ir C8 2.029(8)
Ir N2 2.043(6)
Ir N1 2.047(6)
Ir O2 2.120(6)
Ir O1 2.132(6)
N1 C4 1.349(11)
N1 C5 1.370(10)
N2 C23 1.347(10)
N2 C24 1.374(10)
O2 C42 1.256(11)
O1 C40 1.266(10)
S1 C7 1.738(9)
S1 C10 1.754(9)
S2 C26 1.745(8)
S2 C29 1.755(8)
C1 C2 1.513(11)
C1 B10 1.678(15)
C1 C15 1.689(12)
C1 B6 1.698(14)
C1 B9 1.706(13)
C1 B2 1.729(14)
C2 C6 1.375(11)
C2 C3 1.408(11)
C3 C4 1.365(11)
C5 C6 1.401(11)
C5 C7 1.441(11)
C7 C8 1.372(11)
C8 C9 1.425(11)
C9 C14 1.402(12)
C9 C10 1.437(12)
C10 C11 1.364(12)
C11 C12 1.367(13)
C12 C13 1.374(13)
C13 C14 1.366(13)
C15 C16 1.528(13)
C15 B5 1.697(15)
C15 B1 1.705(16)
C15 B2 1.711(15)
C15 B9 1.725(14)
C16 C17 1.485(17)
C17 C18 1.544(18)
C18 C19 1.39(2)
C20 C21 1.499(10)
C20 B16 1.705(14)
C20 C34 1.708(12)
C20 B20 1.714(13)
C20 B19 1.731(12)
C20 B12 1.732(13)
C21 C25 1.387(11)
C21 C22 1.405(11)
C22 C23 1.371(11)
C24 C25 1.395(10)
C24 C26 1.433(10)
C26 C27 1.405(11)
C27 C28 1.469(11)
C28 C33 1.399(12)
C28 C29 1.413(11)
C29 C30 1.382(11)
C30 C31 1.351(13)
C31 C32 1.363(15)
C32 C33 1.395(14)
C34 C35 1.530(13)
C34 B15 1.699(14)
C34 B11 1.710(15)
C34 B19 1.710(14)
C34 B12 1.729(14)
C35 C36 1.401(19)
C36 C37 1.54(2)
C37 C38 1.465(16)
C39 C40 1.516(12)
C40 C41 1.419(13)
C41 C42 1.374(13)
C42 C43 1.518(13)
B1 B5 1.736(18)
B1 B3 1.74(2)
B1 B4 1.75(2)
B1 B2 1.767(16)
B2 B3 1.766(18)
B2 B6 1.770(18)
B3 B7 1.76(2)
B3 B6 1.781(18)
B3 B4 1.782(19)
B4 B8 1.737(19)
B4 B7 1.744(19)
B4 B5 1.771(19)
B5 B8 1.783(19)
B5 B9 1.788(16)
B6 B10 1.766(18)
B6 B7 1.768(17)
B7 B8 1.768(19)
B7 B10 1.771(17)
B8 B9 1.766(17)
B8 B10 1.778(16)
B9 B10 1.763(17)
B11 B12 1.762(15)
B11 B15 1.790(17)
B11 B13 1.791(18)
B11 B14 1.795(18)
B12 B16 1.762(16)
B12 B13 1.781(16)
B13 B16 1.757(15)
B13 B17 1.787(18)
B13 B14 1.800(15)
B14 B18 1.763(17)
B14 B15 1.785(18)
B14 B17 1.792(19)
B15 B19 1.753(17)
B15 B18 1.778(18)
B16 B20 1.797(15)
B16 B17 1.799(16)
B17 B20 1.743(16)
B17 B18 1.747(17)
B18 B20 1.752(15)
B18 B19 1.779(15)
B19 B20 1.786(16)
